data_2312037
loop_
_publ_author_name
'Rodriguez, Sara M.'
'Motta, Ysidro N.'
'Hill, Michael R.'
'Oelke, Laura M.'
'Carter, Carly C.'
'Cundari, Thomas R.'
'Yousufuddin, Muhammed'

_publ_section_title
;
 Crystal structure and DFT calculations of
 Cp<sub>2</sub>NbH(SiIMe<sub>2</sub>)(SiFMe<sub>2</sub>): an asymmetric
 bis(silyl) niobocene hydride complex.
;
_journal_coeditor_code OV3168
_journal_issue 'Pt 4'
_journal_name_full 'Acta crystallographica. Section C, Structural chemistry'
_journal_page_first 158
_journal_page_last 163
_journal_paper_doi 10.1107/S2053229623002395
_journal_volume 79
_journal_year 2023
_chemical_formula_iupac '[Nb (C5 H5)2 (C2 H6 F Si) (C2 H6 I Si) H]'
_chemical_formula_moiety 'C14 H23 F I Nb Si2'
_chemical_formula_sum 'C14 H23 F I Nb Si2'
_chemical_formula_weight 486.31
_chemical_name_systematic Bis(\h^5^-cyclopentadienyl)(fluorodimethylsilyl)hydrido(iododimethylsilyl)niobium
_space_group_crystal_system monoclinic
_space_group_IT_number 15
_space_group_name_Hall '-C 2yc'
_space_group_name_H-M_alt 'C 1 2/c 1'
_atom_sites_solution_hydrogens mixed
_audit_creation_method SHELXL-2018/3
_cell_angle_alpha 90
_cell_angle_beta 98.304(2)
_cell_angle_gamma 90
_cell_formula_units_Z 8
_cell_length_a 15.1427(10)
_cell_length_b 8.9369(10)
_cell_length_c 26.143(2)
_cell_measurement_reflns_used 7099
_cell_measurement_temperature 133(2)
_cell_measurement_theta_max 27.51
_cell_measurement_theta_min 2.65
_cell_volume 3500.8(5)
_computing_cell_refinement
;
SMART (Bruker, 2000)
;
_computing_data_collection
;
SMART (Bruker, 2000)
;
_computing_data_reduction
;
SAINT (Bruker, 2000)
;
_computing_molecular_graphics
;
SHELXTL (Sheldrick, 2008)
;
_computing_publication_material
;
SHELXTL (Sheldrick, 2008)
;
_computing_structure_refinement
;
SHELXL2018 (Sheldrick, 2015<i>b</i>)
;
_computing_structure_solution
;
SHELXT (Sheldrick, 2015<i>a</i>)
;
_diffrn_ambient_temperature 133(2)
_diffrn_measured_fraction_theta_full 0.997
_diffrn_measured_fraction_theta_max 0.982
_diffrn_measurement_device_type 'Bruker SMART APEX CCD area detector'
_diffrn_measurement_method 'phi and omega scans'
_diffrn_radiation_type MoK\a
_diffrn_radiation_wavelength 0.71073
_diffrn_reflns_av_R_equivalents 0.0278
_diffrn_reflns_av_unetI/netI 0.0309
_diffrn_reflns_limit_h_max 18
_diffrn_reflns_limit_h_min -19
_diffrn_reflns_limit_k_max 10
_diffrn_reflns_limit_k_min -11
_diffrn_reflns_limit_l_max 33
_diffrn_reflns_limit_l_min -30
_diffrn_reflns_number 10487
_diffrn_reflns_theta_full 25.000
_diffrn_reflns_theta_max 27.511
_diffrn_reflns_theta_min 1.574
_exptl_absorpt_coefficient_mu 2.584
_exptl_absorpt_correction_T_max 0.984
_exptl_absorpt_correction_T_min 0.649
_exptl_absorpt_correction_type multi-scan
_exptl_absorpt_process_details
;
(SADABS; Krause <i>et al.</i>, 2015)
;
_exptl_crystal_colour purple
_exptl_crystal_density_diffrn 1.845
_exptl_crystal_description prism
_exptl_crystal_F_000 1904
_exptl_crystal_size_max 0.15
_exptl_crystal_size_mid 0.10
_exptl_crystal_size_min 0.05
_refine_diff_density_max 1.555
_refine_diff_density_min -0.466
_refine_ls_extinction_method none
_refine_ls_goodness_of_fit_ref 1.024
_refine_ls_hydrogen_treatment mixed
_refine_ls_matrix_type full
_refine_ls_number_parameters 180
_refine_ls_number_reflns 3966
_refine_ls_number_restraints 0
_refine_ls_restrained_S_all 1.024
_refine_ls_R_factor_all 0.0334
_refine_ls_R_factor_gt 0.0286
_refine_ls_shift/su_max 0.002
_refine_ls_shift/su_mean 0.000
_refine_ls_structure_factor_coef Fsqd
_refine_ls_weighting_details 'w=1/[\s^2^(Fo^2^)+(0.0302P)^2^+9.7861P] where P=(Fo^2^+2Fc^2^)/3'
_refine_ls_weighting_scheme calc
_refine_ls_wR_factor_gt 0.0677
_refine_ls_wR_factor_ref 0.0693
_reflns_number_gt 3520
_reflns_number_total 3966
_reflns_threshold_expression 'I > 2\s(I)'
_cod_data_source_file ov3168sup1.cif
_cod_data_source_block I
_cod_original_sg_symbol_H-M 'C 2/c'
_cod_database_code 2312037
_shelx_space_group_comment
;
The symmetry employed for this shelxl refinement is uniquely defined
by the following loop, which should always be used as a source of
symmetry information in preference to the above space-group names.
They are only intended as comments.
;

loop_
_space_group_symop_operation_xyz
'x, y, z'
'-x, y, -z+1/2'
'x+1/2, y+1/2, z'
'-x+1/2, y+1/2, -z+1/2'
'-x, -y, -z'
'x, -y, z-1/2'
'-x+1/2, -y+1/2, -z'
'x+1/2, -y+1/2, z-1/2'

loop_
_atom_site_type_symbol
_atom_site_label
_atom_site_fract_x
_atom_site_fract_y
_atom_site_fract_z
_atom_site_U_iso_or_equiv
_atom_site_adp_type
_atom_site_calc_flag
_atom_site_occupancy
_atom_site_disorder_assembly
_atom_site_disorder_group
Nb Nb1 0.31140(2) 0.50211(3) 0.61509(2) 0.01973(8) Uani d 1 . .
I I1 0.45368(2) 0.16640(3) 0.54217(2) 0.03710(8) Uani d 1 . .
F F1 0.24068(14) 0.7889(3) 0.69500(8) 0.0431(5) Uani d 1 . .
Si Si1 0.46281(5) 0.36884(9) 0.61508(3) 0.02300(17) Uani d 1 . .
Si Si2 0.33328(6) 0.69613(9) 0.69073(3) 0.02609(18) Uani d 1 . .
C C1 0.3622(2) 0.5701(4) 0.53535(12) 0.0298(7) Uani d 1 . .
H H1 0.408590 0.516302 0.522608 0.036 Uiso calc 1 . .
C C2 0.3731(2) 0.6960(4) 0.56844(12) 0.0293(7) Uani d 1 . .
H H2 0.428371 0.740172 0.582471 0.035 Uiso calc 1 . .
C C3 0.2881(2) 0.7446(4) 0.57706(12) 0.0308(7) Uani d 1 . .
H H3 0.275747 0.828220 0.597313 0.037 Uiso calc 1 . .
C C4 0.2250(2) 0.6473(4) 0.55032(13) 0.0335(7) Uani d 1 . .
H H4 0.162166 0.653000 0.549518 0.040 Uiso calc 1 . .
C C5 0.2709(2) 0.5392(4) 0.52479(12) 0.0321(7) Uani d 1 . .
H H5 0.244293 0.459411 0.504032 0.039 Uiso calc 1 . .
C C6 0.2857(2) 0.2455(3) 0.63630(13) 0.0304(7) Uani d 1 . .
H H6 0.326113 0.168634 0.630107 0.036 Uiso calc 1 . .
C C7 0.2890(2) 0.3312(3) 0.68197(12) 0.0285(7) Uani d 1 . .
H H7 0.333064 0.323510 0.711634 0.034 Uiso calc 1 . .
C C8 0.2155(2) 0.4302(4) 0.67600(13) 0.0313(7) Uani d 1 . .
H H8 0.200615 0.498845 0.701159 0.038 Uiso calc 1 . .
C C9 0.1683(2) 0.4089(4) 0.62609(14) 0.0342(7) Uani d 1 . .
H H9 0.116339 0.461912 0.611453 0.041 Uiso calc 1 . .
C C10 0.2113(2) 0.2951(4) 0.60154(14) 0.0325(7) Uani d 1 . .
H H10 0.193363 0.258247 0.567545 0.039 Uiso calc 1 . .
C C11 0.5091(2) 0.2520(4) 0.67259(13) 0.0313(7) Uani d 1 . .
H H11A 0.566414 0.208898 0.666914 0.047 Uiso calc 1 . .
H H11B 0.467155 0.171370 0.677216 0.047 Uiso calc 1 . .
H H11C 0.517937 0.314972 0.703606 0.047 Uiso calc 1 . .
C C12 0.5611(2) 0.4817(4) 0.60056(13) 0.0330(7) Uani d 1 . .
H H12A 0.577193 0.555595 0.628025 0.049 Uiso calc 1 . .
H H12B 0.545492 0.533282 0.567416 0.049 Uiso calc 1 . .
H H12C 0.611916 0.414945 0.598690 0.049 Uiso calc 1 . .
C C13 0.4146(3) 0.8528(4) 0.68581(15) 0.0405(9) Uani d 1 . .
H H13A 0.397704 0.906630 0.653199 0.061 Uiso calc 1 . .
H H13B 0.474792 0.811586 0.686841 0.061 Uiso calc 1 . .
H H13C 0.413656 0.921946 0.714836 0.061 Uiso calc 1 . .
C C14 0.3663(2) 0.6178(4) 0.75750(12) 0.0311(7) Uani d 1 . .
H H14A 0.371346 0.699497 0.782780 0.047 Uiso calc 1 . .
H H14B 0.423898 0.566657 0.759286 0.047 Uiso calc 1 . .
H H14C 0.320865 0.546566 0.765253 0.047 Uiso calc 1 . .
H H1A 0.407(3) 0.544(4) 0.6576(15) 0.043(11) Uiso d 1 . .

loop_
_atom_site_aniso_label
_atom_site_aniso_U_11
_atom_site_aniso_U_22
_atom_site_aniso_U_33
_atom_site_aniso_U_12
_atom_site_aniso_U_13
_atom_site_aniso_U_23
Nb1 0.01890(13) 0.02119(13) 0.01944(13) -0.00022(9) 0.00392(10) 0.00287(10)
I1 0.02859(12) 0.04315(14) 0.03831(14) 0.00405(9) 0.00056(9) -0.01994(10)
F1 0.0341(11) 0.0554(13) 0.0392(12) 0.0196(10) 0.0038(9) -0.0108(10)
Si1 0.0199(4) 0.0253(4) 0.0235(4) 0.0000(3) 0.0025(3) -0.0041(3)
Si2 0.0290(4) 0.0235(4) 0.0255(4) 0.0051(3) 0.0032(3) -0.0004(3)
C1 0.0323(17) 0.0386(18) 0.0199(15) -0.0005(14) 0.0085(12) 0.0085(13)
C2 0.0322(17) 0.0322(16) 0.0241(15) -0.0031(13) 0.0056(12) 0.0095(13)
C3 0.0335(17) 0.0299(17) 0.0288(16) 0.0048(13) 0.0038(13) 0.0107(13)
C4 0.0279(17) 0.0406(19) 0.0307(17) 0.0024(14) 0.0003(13) 0.0149(14)
C5 0.0334(18) 0.0390(18) 0.0220(15) -0.0050(14) -0.0028(13) 0.0066(14)
C6 0.0305(17) 0.0217(15) 0.0399(18) -0.0041(12) 0.0080(14) 0.0040(13)
C7 0.0296(16) 0.0301(16) 0.0265(16) -0.0030(13) 0.0066(13) 0.0097(13)
C8 0.0302(17) 0.0330(17) 0.0337(17) -0.0017(13) 0.0153(14) 0.0075(14)
C9 0.0229(16) 0.0382(18) 0.0422(19) -0.0036(13) 0.0076(14) 0.0120(15)
C10 0.0285(17) 0.0328(17) 0.0360(18) -0.0124(13) 0.0037(14) 0.0018(14)
C11 0.0292(17) 0.0289(16) 0.0332(17) 0.0026(13) -0.0038(13) -0.0019(13)
C12 0.0237(16) 0.0421(19) 0.0346(18) -0.0065(13) 0.0087(13) -0.0077(15)
C13 0.054(2) 0.0247(17) 0.040(2) -0.0034(15) -0.0028(17) -0.0002(14)
C14 0.0363(18) 0.0330(17) 0.0242(16) 0.0051(14) 0.0049(13) -0.0018(13)

loop_
_atom_type_symbol
_atom_type_description
_atom_type_scat_dispersion_real
_atom_type_scat_dispersion_imag
_atom_type_scat_source
C C 0.0033 0.0016 'International Tables Vol C Tables 4.2.6.8 and 6.1.1.4'
H H 0.0000 0.0000 'International Tables Vol C Tables 4.2.6.8 and 6.1.1.4'
F F 0.0171 0.0103 'International Tables Vol C Tables 4.2.6.8 and 6.1.1.4'
Si Si 0.0817 0.0704 'International Tables Vol C Tables 4.2.6.8 and 6.1.1.4'
Nb Nb -2.0727 0.6215 'International Tables Vol C Tables 4.2.6.8 and 6.1.1.4'
I I -0.4742 1.8119 'International Tables Vol C Tables 4.2.6.8 and 6.1.1.4'

loop_
_geom_angle_atom_site_label_1
_geom_angle_atom_site_label_2
_geom_angle_atom_site_label_3
_geom_angle_site_symmetry_1
_geom_angle_site_symmetry_3
_geom_angle
_geom_angle_publ_flag
C4 Nb1 C5 . . 34.62(12) ?
C4 Nb1 C9 . . 81.93(12) ?
C5 Nb1 C9 . . 93.44(12) ?
C4 Nb1 C7 . . 138.79(12) ?
C5 Nb1 C7 . . 140.82(12) ?
C9 Nb1 C7 . . 57.15(11) ?
C4 Nb1 C10 . . 92.58(12) ?
C5 Nb1 C10 . . 83.88(12) ?
C9 Nb1 C10 . . 34.46(12) ?
C7 Nb1 C10 . . 57.10(11) ?
C4 Nb1 C2 . . 56.91(12) ?
C5 Nb1 C2 . . 56.94(11) ?
C9 Nb1 C2 . . 138.37(11) ?
C7 Nb1 C2 . . 161.55(12) ?
C10 Nb1 C2 . . 140.78(12) ?
C4 Nb1 C3 . . 34.26(12) ?
C5 Nb1 C3 . . 57.19(12) ?
C9 Nb1 C3 . . 106.61(12) ?
C7 Nb1 C3 . . 149.18(11) ?
C10 Nb1 C3 . . 126.11(12) ?
C2 Nb1 C3 . . 34.27(11) ?
C4 Nb1 C8 . . 107.27(12) ?
C5 Nb1 C8 . . 127.19(12) ?
C9 Nb1 C8 . . 34.31(12) ?
C7 Nb1 C8 . . 34.40(11) ?
C10 Nb1 C8 . . 57.10(12) ?
C2 Nb1 C8 . . 148.80(11) ?
C3 Nb1 C8 . . 116.96(11) ?
C4 Nb1 C1 . . 56.96(12) ?
C5 Nb1 C1 . . 34.04(11) ?
C9 Nb1 C1 . . 127.27(12) ?
C7 Nb1 C1 . . 153.70(11) ?
C10 Nb1 C1 . . 110.11(12) ?
C2 Nb1 C1 . . 34.35(11) ?
C3 Nb1 C1 . . 57.04(12) ?
C8 Nb1 C1 . . 161.22(12) ?
C4 Nb1 C6 . . 126.55(12) ?
C5 Nb1 C6 . . 109.59(12) ?
C9 Nb1 C6 . . 57.11(12) ?
C7 Nb1 C6 . . 34.34(11) ?
C10 Nb1 C6 . . 34.30(11) ?
C2 Nb1 C6 . . 154.04(12) ?
C3 Nb1 C6 . . 160.40(11) ?
C8 Nb1 C6 . . 57.05(12) ?
C1 Nb1 C6 . . 121.63(12) ?
C4 Nb1 Si1 . . 130.56(9) ?
C5 Nb1 Si1 . . 99.56(9) ?
C9 Nb1 Si1 . . 131.51(9) ?
C7 Nb1 Si1 . . 85.71(8) ?
C10 Nb1 Si1 . . 100.80(9) ?
C2 Nb1 Si1 . . 85.51(8) ?
C3 Nb1 Si1 . . 119.71(8) ?
C8 Nb1 Si1 . . 120.01(8) ?
C1 Nb1 Si1 . . 73.80(8) ?
C6 Nb1 Si1 . . 74.56(8) ?
C4 Nb1 Si2 . . 100.01(9) ?
C5 Nb1 Si2 . . 130.19(9) ?
C9 Nb1 Si2 . . 99.16(9) ?
C7 Nb1 Si2 . . 83.46(8) ?
C10 Nb1 Si2 . . 129.42(9) ?
C2 Nb1 Si2 . . 83.61(8) ?
C3 Nb1 Si2 . . 73.03(8) ?
C8 Nb1 Si2 . . 72.41(9) ?
C1 Nb1 Si2 . . 117.83(9) ?
C6 Nb1 Si2 . . 117.72(8) ?
Si1 Nb1 Si2 . . 106.87(3) ?
C4 Nb1 H1A . . 131.4(13) ?
C5 Nb1 H1A . . 132.7(13) ?
C9 Nb1 H1A . . 133.6(13) ?
C7 Nb1 H1A . . 82.2(13) ?
C10 Nb1 H1A . . 135.9(13) ?
C2 Nb1 H1A . . 79.4(13) ?
C3 Nb1 H1A . . 97.4(13) ?
C8 Nb1 H1A . . 99.4(13) ?
C1 Nb1 H1A . . 99.1(13) ?
C6 Nb1 H1A . . 102.0(13) ?
Si1 Nb1 H1A . . 56.0(13) ?
Si2 Nb1 H1A . . 50.8(13) ?
C11 Si1 C12 . . 104.13(16) ?
C11 Si1 Nb1 . . 118.96(11) ?
C12 Si1 Nb1 . . 118.75(12) ?
C11 Si1 I1 . . 99.96(11) ?
C12 Si1 I1 . . 100.58(11) ?
Nb1 Si1 I1 . . 111.42(3) ?
F1 Si2 C14 . . 103.85(14) ?
F1 Si2 C13 . . 101.64(16) ?
C14 Si2 C13 . . 104.57(16) ?
F1 Si2 Nb1 . . 111.66(8) ?
C14 Si2 Nb1 . . 116.30(11) ?
C13 Si2 Nb1 . . 117.05(13) ?
C5 C1 C2 . . 107.6(3) ?
C5 C1 Nb1 . . 71.91(18) ?
C2 C1 Nb1 . . 72.17(17) ?
C5 C1 H1 . . 126.2 ?
C2 C1 H1 . . 126.2 ?
Nb1 C1 H1 . . 121.5 ?
C3 C2 C1 . . 108.4(3) ?
C3 C2 Nb1 . . 73.01(18) ?
C1 C2 Nb1 . . 73.47(18) ?
C3 C2 H2 . . 125.8 ?
C1 C2 H2 . . 125.8 ?
Nb1 C2 H2 . . 119.5 ?
C4 C3 C2 . . 107.6(3) ?
C4 C3 Nb1 . . 72.16(18) ?
C2 C3 Nb1 . . 72.72(18) ?
C4 C3 H3 . . 126.2 ?
C2 C3 H3 . . 126.2 ?
Nb1 C3 H3 . . 120.7 ?
C3 C4 C5 . . 108.3(3) ?
C3 C4 Nb1 . . 73.58(18) ?
C5 C4 Nb1 . . 72.85(18) ?
C3 C4 H4 . . 125.9 ?
C5 C4 H4 . . 125.9 ?
Nb1 C4 H4 . . 119.5 ?
C1 C5 C4 . . 108.2(3) ?
C1 C5 Nb1 . . 74.05(18) ?
C4 C5 Nb1 . . 72.53(18) ?
C1 C5 H5 . . 125.9 ?
C4 C5 H5 . . 125.9 ?
Nb1 C5 H5 . . 119.4 ?
C10 C6 C7 . . 107.5(3) ?
C10 C6 Nb1 . . 72.14(18) ?
C7 C6 Nb1 . . 72.01(17) ?
C10 C6 H6 . . 126.2 ?
C7 C6 H6 . . 126.2 ?
Nb1 C6 H6 . . 121.4 ?
C8 C7 C6 . . 108.4(3) ?
C8 C7 Nb1 . . 73.20(17) ?
C6 C7 Nb1 . . 73.65(18) ?
C8 C7 H7 . . 125.8 ?
C6 C7 H7 . . 125.8 ?
Nb1 C7 H7 . . 119.2 ?
C9 C8 C7 . . 107.7(3) ?
C9 C8 Nb1 . . 72.27(18) ?
C7 C8 Nb1 . . 72.40(17) ?
C9 C8 H8 . . 126.1 ?
C7 C8 H8 . . 126.1 ?
Nb1 C8 H8 . . 121.0 ?
C8 C9 C10 . . 108.2(3) ?
C8 C9 Nb1 . . 73.42(18) ?
C10 C9 Nb1 . . 73.06(18) ?
C8 C9 H9 . . 125.9 ?
C10 C9 H9 . . 125.9 ?
Nb1 C9 H9 . . 119.5 ?
C9 C10 C6 . . 108.1(3) ?
C9 C10 Nb1 . . 72.48(18) ?
C6 C10 Nb1 . . 73.57(18) ?
C9 C10 H10 . . 125.9 ?
C6 C10 H10 . . 125.9 ?
Nb1 C10 H10 . . 119.8 ?
Si1 C11 H11A . . 109.5 ?
Si1 C11 H11B . . 109.5 ?
H11A C11 H11B . . 109.5 ?
Si1 C11 H11C . . 109.5 ?
H11A C11 H11C . . 109.5 ?
H11B C11 H11C . . 109.5 ?
Si1 C12 H12A . . 109.5 ?
Si1 C12 H12B . . 109.5 ?
H12A C12 H12B . . 109.5 ?
Si1 C12 H12C . . 109.5 ?
H12A C12 H12C . . 109.5 ?
H12B C12 H12C . . 109.5 ?
Si2 C13 H13A . . 109.5 ?
Si2 C13 H13B . . 109.5 ?
H13A C13 H13B . . 109.5 ?
Si2 C13 H13C . . 109.5 ?
H13A C13 H13C . . 109.5 ?
H13B C13 H13C . . 109.5 ?
Si2 C14 H14A . . 109.5 ?
Si2 C14 H14B . . 109.5 ?
H14A C14 H14B . . 109.5 ?
Si2 C14 H14C . . 109.5 ?
H14A C14 H14C . . 109.5 ?
H14B C14 H14C . . 109.5 ?

loop_
_geom_bond_atom_site_label_1
_geom_bond_atom_site_label_2
_geom_bond_site_symmetry_2
_geom_bond_distance
_geom_bond_publ_flag
Nb1 C4 . 2.371(3) ?
Nb1 C5 . 2.375(3) ?
Nb1 C9 . 2.378(3) ?
Nb1 C7 . 2.383(3) ?
Nb1 C10 . 2.385(3) ?
Nb1 C2 . 2.386(3) ?
Nb1 C3 . 2.389(3) ?
Nb1 C8 . 2.393(3) ?
Nb1 C1 . 2.402(3) ?
Nb1 C6 . 2.404(3) ?
Nb1 Si1 . 2.5837(9) ?
Nb1 Si2 . 2.6148(9) ?
Nb1 H1A . 1.74(4) ?
I1 Si1 . 2.6172(9) ?
F1 Si2 . 1.647(2) ?
Si1 C11 . 1.881(3) ?
Si1 C12 . 1.882(3) ?
Si2 C14 . 1.880(3) ?
Si2 C13 . 1.881(4) ?
C1 C5 . 1.398(5) ?
C1 C2 . 1.414(5) ?
C1 H1 . 0.9500 ?
C2 C3 . 1.407(5) ?
C2 H2 . 0.9500 ?
C3 C4 . 1.402(5) ?
C3 H3 . 0.9500 ?
C4 C5 . 1.412(5) ?
C4 H4 . 0.9500 ?
C5 H5 . 0.9500 ?
C6 C10 . 1.412(5) ?
C6 C7 . 1.413(5) ?
C6 H6 . 0.9500 ?
C7 C8 . 1.412(5) ?
C7 H7 . 0.9500 ?
C8 C9 . 1.407(5) ?
C8 H8 . 0.9500 ?
C9 C10 . 1.411(5) ?
C9 H9 . 0.9500 ?
C10 H10 . 0.9500 ?
C11 H11A . 0.9800 ?
C11 H11B . 0.9800 ?
C11 H11C . 0.9800 ?
C12 H12A . 0.9800 ?
C12 H12B . 0.9800 ?
C12 H12C . 0.9800 ?
C13 H13A . 0.9800 ?
C13 H13B . 0.9800 ?
C13 H13C . 0.9800 ?
C14 H14A . 0.9800 ?
C14 H14B . 0.9800 ?
C14 H14C . 0.9800 ?

_cod_database_fobs_code 2312037
